data_7014181
loop_
_publ_author_name
'Oakley, Sarah H.'
'Coles, Martyn P.'
'Hitchcock, Peter B.'

_publ_section_title
;
 Poly(guanidyl)silanes as a new class of chelating, N-based ligand.
;
_journal_issue 8
_journal_name_full 'Dalton transactions (Cambridge, England : 2003)'
_journal_page_first 1113
_journal_page_last 1114
_journal_paper_doi 10.1039/b402718c
_journal_year 2004
_chemical_compound_source 'synthesis as described'
_chemical_formula_moiety 'C22 H39 N9 Si1'
_chemical_formula_sum 'C22 H39 N9 Si'
_chemical_formula_weight 457.71
_chemical_name_common '[MeSi(C7H12N3)3]'
_space_group_IT_number 2
_symmetry_cell_setting triclinic
_symmetry_Int_Tables_number 2
_symmetry_space_group_name_Hall '-P 1'
_symmetry_space_group_name_H-M 'P -1'
_atom_sites_solution_hydrogens geom
_atom_sites_solution_primary direct
_atom_sites_solution_secondary difmap
_audit_conform_dict_location ftp://ftp.iucr.org/pub/cif_core.dic
_audit_conform_dict_name cif_core.dic
_audit_conform_dict_version 2.2
_audit_creation_date 2003-04-16T09:21:45-00:00
_audit_creation_method 'WinGX routine CIF_UPDATE'
_cell_angle_alpha 103.074(1)
_cell_angle_beta 91.011(1)
_cell_angle_gamma 94.329(1)
_cell_formula_units_Z 2
_cell_length_a 8.3920(1)
_cell_length_b 8.7131(1)
_cell_length_c 16.3865(2)
_cell_measurement_reflns_used 13558
_cell_measurement_temperature 173(2)
_cell_measurement_theta_max 27.485
_cell_measurement_theta_min 3.705
_cell_measurement_wavelength 0.71073
_cell_volume 1163.05(2)
_computing_cell_refinement 'HKL Scalepack (Otwinowski & Minor 1997)'
_computing_data_collection 'Collect (Nonius BV, 1997-2000)'
_computing_data_reduction 'HKL Denzo and Scalepack (Otwinowski & Minor 1997)'
_computing_molecular_graphics 'Ortep-3 for Windows (Farrugia, 1997)'
_computing_structure_refinement 'SHELXL-97 (Sheldrick, 1997)'
_computing_structure_solution 'SHELXS-97 (Sheldrick, 1997)'
_diffrn_ambient_temperature 173(2)
_diffrn_detector 'CCD plate'
_diffrn_measured_fraction_theta_full 0.98
_diffrn_measured_fraction_theta_max 0.98
_diffrn_measurement_device '95mm CCD camera on \k-goniostat'
_diffrn_measurement_device_type KappaCCD
_diffrn_measurement_method 'CCD rotation images, thick slices'
_diffrn_orient_matrix_type 'by Nonius Collect from scalepack cell'
_diffrn_orient_matrix_UB_11 0.100119
_diffrn_orient_matrix_UB_12 -0.75922E-2
_diffrn_orient_matrix_UB_13 -0.323754E-1
_diffrn_orient_matrix_UB_21 0.651266E-1
_diffrn_orient_matrix_UB_22 0.39303E-1
_diffrn_orient_matrix_UB_23 0.533624E-1
_diffrn_orient_matrix_UB_31 0.58081E-2
_diffrn_orient_matrix_UB_32 -0.111235
_diffrn_orient_matrix_UB_33 0.58582E-2
_diffrn_radiation_monochromator graphite
_diffrn_radiation_probe x-ray
_diffrn_radiation_type MoK\a
_diffrn_radiation_wavelength 0.71073
_diffrn_reflns_av_R_equivalents 0.0549
_diffrn_reflns_av_unetI/netI 0.0334
_diffrn_reflns_limit_h_max 10
_diffrn_reflns_limit_h_min -10
_diffrn_reflns_limit_k_max 11
_diffrn_reflns_limit_k_min -11
_diffrn_reflns_limit_l_max 21
_diffrn_reflns_limit_l_min -21
_diffrn_reflns_number 21882
_diffrn_reflns_theta_full 27.48
_diffrn_reflns_theta_max 27.48
_diffrn_reflns_theta_min 4.7
_diffrn_source 'Enraf Nonius FR590'
_exptl_absorpt_coefficient_mu 0.131
_exptl_absorpt_correction_type none
_exptl_crystal_colour colourless
_exptl_crystal_density_diffrn 1.307
_exptl_crystal_density_method 'not measured'
_exptl_crystal_description prism
_exptl_crystal_F_000 496
_exptl_crystal_size_max 0.4
_exptl_crystal_size_mid 0.4
_exptl_crystal_size_min 0.3
_refine_diff_density_max 0.359
_refine_diff_density_min -0.321
_refine_diff_density_rms 0.042
_refine_ls_extinction_method none
_refine_ls_goodness_of_fit_ref 0.844
_refine_ls_hydrogen_treatment riding
_refine_ls_matrix_type full
_refine_ls_number_parameters 300
_refine_ls_number_reflns 5235
_refine_ls_number_restraints 0
_refine_ls_restrained_S_all 0.844
_refine_ls_R_factor_all 0.0417
_refine_ls_R_factor_gt 0.0379
_refine_ls_shift/su_max 0.001
_refine_ls_shift/su_mean 0
_refine_ls_structure_factor_coef Fsqd
_refine_ls_weighting_details 'calc w=1/[\s^2^(Fo^2^)+(0.0614P)^2^+0.7553P] where P=(Fo^2^+2Fc^2^)/3'
_refine_ls_weighting_scheme calc
_refine_ls_wR_factor_gt 0.0999
_refine_ls_wR_factor_ref 0.1036
_reflns_number_gt 4809
_reflns_number_total 5235
_reflns_threshold_expression >2sigma(I)
_cod_data_source_file b402718c.txt
_cod_data_source_block (2)-apr2203
_cod_original_sg_symbol_H-M P-1
_cod_original_formula_sum 'C22 H39 N9 Si1'
_cod_database_code 7014181

loop_
_symmetry_equiv_pos_as_xyz
'x, y, z'
'-x, -y, -z'

loop_
_atom_site_label
_atom_site_type_symbol
_atom_site_fract_x
_atom_site_fract_y
_atom_site_fract_z
_atom_site_U_iso_or_equiv
_atom_site_adp_type
_atom_site_occupancy
_atom_site_symmetry_multiplicity
_atom_site_calc_flag
_atom_site_refinement_flags
_atom_site_disorder_assembly
_atom_site_disorder_group
Si Si 0.17192(4) 0.10126(3) 0.254265(19) 0.01755(10) Uani 1 1 d . . .
N1 N 0.22581(13) 0.14136(11) 0.36189(6) 0.0208(2) Uani 1 1 d . . .
N2 N 0.19481(14) -0.12516(12) 0.35120(6) 0.0251(2) Uani 1 1 d . . .
N3 N 0.26063(14) 0.04296(13) 0.48413(6) 0.0260(2) Uani 1 1 d . . .
N4 N 0.16331(12) 0.28576(11) 0.22905(6) 0.0204(2) Uani 1 1 d . . .
N5 N -0.05281(13) 0.32291(12) 0.31086(7) 0.0248(2) Uani 1 1 d . . .
N6 N -0.01539(12) 0.47269(12) 0.20732(7) 0.0228(2) Uani 1 1 d . . .
N7 N 0.33825(12) 0.01667(12) 0.20434(6) 0.0199(2) Uani 1 1 d . . .
N8 N 0.20698(16) -0.01997(15) 0.07765(7) 0.0353(3) Uani 1 1 d . . .
N9 N 0.41889(14) -0.17822(13) 0.09026(7) 0.0276(2) Uani 1 1 d . . .
C1 C 0.22552(14) 0.01396(14) 0.39951(7) 0.0194(2) Uani 1 1 d . . .
C2 C 0.25010(16) 0.30201(14) 0.41495(8) 0.0249(3) Uani 1 1 d . . .
H2A H 0.1486 0.3333 0.4412 0.03 Uiso 1 1 calc R . .
H2B H 0.2832 0.3774 0.3802 0.03 Uiso 1 1 calc R . .
C3 C 0.37774(16) 0.30778(16) 0.48247(9) 0.0292(3) Uani 1 1 d . . .
H3A H 0.48 0.2787 0.4564 0.035 Uiso 1 1 calc R . .
H3B H 0.3948 0.4163 0.5179 0.035 Uiso 1 1 calc R . .
C4 C 0.32494(16) 0.19387(16) 0.53551(8) 0.0290(3) Uani 1 1 d . . .
H4A H 0.4172 0.1773 0.5701 0.035 Uiso 1 1 calc R . .
H4B H 0.2423 0.2399 0.5739 0.035 Uiso 1 1 calc R . .
C5 C 0.22472(19) -0.07857(17) 0.53097(8) 0.0325(3) Uani 1 1 d . . .
H5A H 0.1591 -0.0357 0.5792 0.039 Uiso 1 1 calc R . .
H5B H 0.3258 -0.1078 0.5532 0.039 Uiso 1 1 calc R . .
C6 C 0.13605(18) -0.22404(17) 0.47688(9) 0.0334(3) Uani 1 1 d . . .
H6A H 0.0213 -0.207 0.4721 0.04 Uiso 1 1 calc R . .
H6B H 0.1455 -0.3154 0.5028 0.04 Uiso 1 1 calc R . .
C7 C 0.20599(16) -0.25791(14) 0.39084(8) 0.0263(3) Uani 1 1 d . . .
H7A H 0.3196 -0.2792 0.3958 0.032 Uiso 1 1 calc R . .
H7B H 0.1479 -0.3535 0.3553 0.032 Uiso 1 1 calc R . .
C8 C 0.02668(14) 0.36404(13) 0.25163(7) 0.0193(2) Uani 1 1 d . . .
C9 C 0.28468(15) 0.35591(15) 0.18242(8) 0.0249(3) Uani 1 1 d . . .
H9A H 0.3591 0.2761 0.1583 0.03 Uiso 1 1 calc R . .
H9B H 0.3471 0.4451 0.2208 0.03 Uiso 1 1 calc R . .
C10 C 0.20568(16) 0.41440(16) 0.11288(9) 0.0288(3) Uani 1 1 d . . .
H10A H 0.1466 0.3249 0.0731 0.035 Uiso 1 1 calc R . .
H10B H 0.2877 0.4632 0.0818 0.035 Uiso 1 1 calc R . .
C11 C 0.09151(16) 0.53513(16) 0.15128(9) 0.0295(3) Uani 1 1 d . . .
H11A H 0.1532 0.6323 0.183 0.035 Uiso 1 1 calc R . .
H11B H 0.0277 0.5633 0.1062 0.035 Uiso 1 1 calc R . .
C12 C -0.14503(15) 0.56984(15) 0.23848(8) 0.0258(3) Uani 1 1 d . . .
H12A H -0.1907 0.6116 0.1926 0.031 Uiso 1 1 calc R . .
H12B H -0.1032 0.6607 0.2836 0.031 Uiso 1 1 calc R . .
C13 C -0.27415(15) 0.47222(15) 0.27213(8) 0.0265(3) Uani 1 1 d . . .
H13A H -0.3258 0.3895 0.2257 0.032 Uiso 1 1 calc R . .
H13B H -0.3569 0.5407 0.2983 0.032 Uiso 1 1 calc R . .
C14 C -0.19964(16) 0.39621(15) 0.33650(9) 0.0272(3) Uani 1 1 d . . .
H14A H -0.1767 0.4778 0.389 0.033 Uiso 1 1 calc R . .
H14B H -0.2785 0.3148 0.3489 0.033 Uiso 1 1 calc R . .
C15 C 0.31950(15) -0.06089(14) 0.12033(7) 0.0209(2) Uani 1 1 d . A .
C16 C 0.49071(15) 0.00786(15) 0.24717(8) 0.0239(2) Uani 1 1 d . A .
H16A H 0.4833 0.0517 0.3081 0.029 Uiso 1 1 calc R . .
H16B H 0.5764 0.0714 0.226 0.029 Uiso 1 1 calc R . .
C17 C 0.53072(16) -0.16270(16) 0.23175(8) 0.0272(3) Uani 1 1 d . . .
H17A H 0.6321 -0.1698 0.262 0.033 Uiso 1 1 calc R A .
H17B H 0.4449 -0.2269 0.2524 0.033 Uiso 1 1 calc R . .
C18 C 0.54686(16) -0.22380(15) 0.13855(9) 0.0285(3) Uani 1 1 d . A .
H18A H 0.651 -0.1817 0.1217 0.034 Uiso 1 1 calc R . .
H18B H 0.5454 -0.3405 0.1258 0.034 Uiso 1 1 calc R . .
C22 C -0.01922(15) -0.02082(14) 0.22344(8) 0.0250(3) Uani 1 1 d . . .
H22A H 0.0027 -0.1266 0.1922 0.038 Uiso 1 1 calc R . .
H22B H -0.0842 0.0288 0.188 0.038 Uiso 1 1 calc R . .
H22C H -0.0773 -0.0293 0.2738 0.038 Uiso 1 1 calc R . .
C19 C 0.4210(2) -0.24398(19) 0.00008(9) 0.0387(3) Uani 0.620(5) 1 d P A 1
H19A H 0.3809 -0.3569 -0.012 0.046 Uiso 0.620(5) 1 calc PR A 1
H19B H 0.5327 -0.2379 -0.0182 0.046 Uiso 0.620(5) 1 calc PR A 1
C20 C 0.3184(3) -0.1566(3) -0.05043(14) 0.0374(7) Uani 0.620(5) 1 d P A 1
H20A H 0.3801 -0.0597 -0.0581 0.045 Uiso 0.620(5) 1 calc PR A 1
H20B H 0.2906 -0.2252 -0.1066 0.045 Uiso 0.620(5) 1 calc PR A 1
C21 C 0.1746(2) -0.1149(3) -0.00738(10) 0.0527(5) Uani 0.620(5) 1 d P A 1
H21A H 0.1086 -0.2128 -0.0049 0.063 Uiso 0.620(5) 1 calc PR A 1
H21B H 0.1123 -0.055 -0.0396 0.063 Uiso 0.620(5) 1 calc PR A 1
C19A C 0.4210(2) -0.24398(19) 0.00008(9) 0.0387(3) Uani 0.380(5) 1 d P A 2
H19C H 0.4641 -0.3492 -0.0116 0.046 Uiso 0.380(5) 1 calc PR A 2
H19D H 0.4878 -0.1733 -0.0275 0.046 Uiso 0.380(5) 1 calc PR A 2
C20A C 0.2439(5) -0.2576(5) -0.0316(2) 0.0345(11) Uani 0.380(5) 1 d P A 2
H20C H 0.2386 -0.2917 -0.0935 0.041 Uiso 0.380(5) 1 calc PR A 2
H20D H 0.1825 -0.3393 -0.0091 0.041 Uiso 0.380(5) 1 calc PR A 2
C21A C 0.1746(2) -0.1149(3) -0.00738(10) 0.0527(5) Uani 0.380(5) 1 d P A 2
H21C H 0.0573 -0.1379 -0.0153 0.063 Uiso 0.380(5) 1 calc PR A 2
H21D H 0.2085 -0.0486 -0.0467 0.063 Uiso 0.380(5) 1 calc PR A 2

loop_
_atom_site_aniso_label
_atom_site_aniso_U_11
_atom_site_aniso_U_22
_atom_site_aniso_U_33
_atom_site_aniso_U_23
_atom_site_aniso_U_13
_atom_site_aniso_U_12
Si 0.02154(17) 0.01486(15) 0.01686(16) 0.00353(11) 0.00293(11) 0.00521(11)
N1 0.0294(5) 0.0149(4) 0.0178(5) 0.0020(4) 0.0031(4) 0.0042(4)
N2 0.0372(6) 0.0179(5) 0.0207(5) 0.0052(4) -0.0011(4) 0.0029(4)
N3 0.0347(6) 0.0254(5) 0.0171(5) 0.0044(4) -0.0009(4) -0.0013(4)
N4 0.0215(5) 0.0178(4) 0.0244(5) 0.0079(4) 0.0069(4) 0.0068(4)
N5 0.0256(5) 0.0220(5) 0.0296(5) 0.0085(4) 0.0095(4) 0.0095(4)
N6 0.0225(5) 0.0211(5) 0.0279(5) 0.0097(4) 0.0054(4) 0.0077(4)
N7 0.0218(5) 0.0211(5) 0.0167(5) 0.0021(4) 0.0011(4) 0.0083(4)
N8 0.0436(7) 0.0423(7) 0.0194(5) 0.0003(5) -0.0035(5) 0.0224(6)
N9 0.0289(6) 0.0299(6) 0.0220(5) -0.0017(4) 0.0026(4) 0.0130(4)
C1 0.0197(5) 0.0215(5) 0.0175(5) 0.0046(4) 0.0028(4) 0.0037(4)
C2 0.0326(7) 0.0172(5) 0.0226(6) -0.0005(4) 0.0046(5) 0.0025(5)
C3 0.0273(6) 0.0261(6) 0.0294(6) -0.0020(5) 0.0031(5) -0.0026(5)
C4 0.0295(7) 0.0332(7) 0.0202(6) -0.0013(5) -0.0028(5) -0.0008(5)
C5 0.0443(8) 0.0349(7) 0.0217(6) 0.0121(5) 0.0032(5) 0.0072(6)
C6 0.0330(7) 0.0356(7) 0.0369(7) 0.0208(6) 0.0022(6) -0.0012(6)
C7 0.0302(6) 0.0193(5) 0.0299(6) 0.0080(5) -0.0051(5) -0.0010(5)
C8 0.0204(5) 0.0143(5) 0.0229(5) 0.0033(4) 0.0015(4) 0.0033(4)
C9 0.0206(6) 0.0239(6) 0.0333(7) 0.0117(5) 0.0074(5) 0.0044(4)
C10 0.0291(7) 0.0319(7) 0.0301(7) 0.0151(5) 0.0105(5) 0.0064(5)
C11 0.0299(7) 0.0285(6) 0.0367(7) 0.0189(5) 0.0075(5) 0.0082(5)
C12 0.0251(6) 0.0229(6) 0.0313(6) 0.0075(5) 0.0018(5) 0.0106(5)
C13 0.0212(6) 0.0271(6) 0.0294(6) 0.0013(5) 0.0025(5) 0.0063(5)
C14 0.0252(6) 0.0259(6) 0.0319(7) 0.0074(5) 0.0104(5) 0.0076(5)
C15 0.0240(6) 0.0206(5) 0.0184(5) 0.0032(4) 0.0043(4) 0.0056(4)
C16 0.0219(6) 0.0255(6) 0.0235(6) 0.0026(5) -0.0004(5) 0.0058(5)
C17 0.0245(6) 0.0295(6) 0.0299(6) 0.0090(5) 0.0003(5) 0.0101(5)
C18 0.0264(6) 0.0247(6) 0.0345(7) 0.0032(5) 0.0042(5) 0.0119(5)
C22 0.0258(6) 0.0215(6) 0.0281(6) 0.0062(5) 0.0003(5) 0.0027(5)
C19 0.0441(8) 0.0423(8) 0.0247(7) -0.0074(6) 0.0060(6) 0.0161(7)
C20 0.0471(15) 0.0436(15) 0.0189(10) 0.0005(9) 0.0045(9) 0.0058(11)
C21 0.0529(10) 0.0757(13) 0.0234(7) -0.0076(8) -0.0114(7) 0.0269(9)
C19A 0.0441(8) 0.0423(8) 0.0247(7) -0.0074(6) 0.0060(6) 0.0161(7)
C20A 0.040(2) 0.039(2) 0.0194(17) -0.0033(14) -0.0026(14) 0.0037(16)
C21A 0.0529(10) 0.0757(13) 0.0234(7) -0.0076(8) -0.0114(7) 0.0269(9)

loop_
_atom_type_symbol
_atom_type_description
_atom_type_scat_dispersion_real
_atom_type_scat_dispersion_imag
_atom_type_scat_source
C C 0.0033 0.0016 'International Tables Vol C Tables 4.2.6.8 and 6.1.1.4'
H H 0 0 'International Tables Vol C Tables 4.2.6.8 and 6.1.1.4'
N N 0.0061 0.0033 'International Tables Vol C Tables 4.2.6.8 and 6.1.1.4'
Si Si 0.0817 0.0704 'International Tables Vol C Tables 4.2.6.8 and 6.1.1.4'

loop_
_geom_angle_atom_site_label_1
_geom_angle_atom_site_label_2
_geom_angle_atom_site_label_3
_geom_angle
_geom_angle_site_symmetry_1
_geom_angle_site_symmetry_3
_geom_angle_publ_flag
N4 Si N7 106.67(5) . . ?
N4 Si N1 106.07(5) . . ?
N7 Si N1 104.20(5) . . ?
N4 Si C22 110.25(5) . . ?
N7 Si C22 113.77(5) . . ?
N1 Si C22 115.22(5) . . ?
C1 N1 C2 118.78(10) . . ?
C1 N1 Si 117.43(8) . . ?
C2 N1 Si 123.30(8) . . ?
C1 N2 C7 115.95(10) . . ?
C1 N3 C4 124.90(11) . . ?
C1 N3 C5 120.86(11) . . ?
C4 N3 C5 114.13(10) . . ?
C8 N4 C9 119.06(9) . . ?
C8 N4 Si 116.55(8) . . ?
C9 N4 Si 124.30(8) . . ?
C8 N5 C14 119.37(10) . . ?
C8 N6 C12 117.70(10) . . ?
C8 N6 C11 123.43(10) . . ?
C12 N6 C11 115.35(10) . . ?
C15 N7 C16 117.35(10) . . ?
C15 N7 Si 117.95(8) . . ?
C16 N7 Si 124.38(8) . . ?
C15 N8 C21 116.61(12) . . ?
C15 N9 C18 125.24(10) . . ?
C15 N9 C19 119.24(11) . . ?
C18 N9 C19 114.43(11) . . ?
N2 C1 N3 124.70(11) . . ?
N2 C1 N1 116.82(10) . . ?
N3 C1 N1 118.47(10) . . ?
N1 C2 C3 109.85(10) . . ?
C4 C3 C2 109.14(11) . . ?
N3 C4 C3 111.43(10) . . ?
N3 C5 C6 111.64(11) . . ?
C5 C6 C7 109.32(11) . . ?
N2 C7 C6 111.18(11) . . ?
N5 C8 N6 125.83(11) . . ?
N5 C8 N4 116.05(10) . . ?
N6 C8 N4 118.07(10) . . ?
N4 C9 C10 109.98(10) . . ?
C9 C10 C11 108.60(11) . . ?
N6 C11 C10 110.72(10) . . ?
N6 C12 C13 109.93(10) . . ?
C12 C13 C14 109.14(10) . . ?
N5 C14 C13 114.45(10) . . ?
N8 C15 N9 125.32(11) . . ?
N8 C15 N7 116.84(11) . . ?
N9 C15 N7 117.81(10) . . ?
N7 C16 C17 109.64(10) . . ?
C18 C17 C16 108.25(11) . . ?
N9 C18 C17 111.89(10) . . ?
N9 C19 C20 112.47(13) . . ?
C21 C20 C19 110.23(18) . . ?
C20 C21 N8 112.49(16) . . ?

loop_
_geom_bond_atom_site_label_1
_geom_bond_atom_site_label_2
_geom_bond_distance
_geom_bond_site_symmetry_2
_geom_bond_publ_flag
Si N4 1.7542(10) . ?
Si N7 1.7560(10) . ?
Si N1 1.7624(10) . ?
Si C22 1.8521(13) . ?
N1 C1 1.3862(15) . ?
N1 C2 1.4686(14) . ?
N2 C1 1.2938(15) . ?
N2 C7 1.4570(15) . ?
N3 C1 1.3745(15) . ?
N3 C4 1.4508(16) . ?
N3 C5 1.4591(17) . ?
N4 C8 1.3912(15) . ?
N4 C9 1.4628(15) . ?
N5 C8 1.2883(16) . ?
N5 C14 1.4555(15) . ?
N6 C8 1.3786(15) . ?
N6 C12 1.4574(15) . ?
N6 C11 1.4578(16) . ?
N7 C15 1.3901(15) . ?
N7 C16 1.4638(15) . ?
N8 C15 1.2838(17) . ?
N8 C21 1.4599(18) . ?
N9 C15 1.3780(15) . ?
N9 C18 1.4539(17) . ?
N9 C19 1.4600(17) . ?
C2 C3 1.5162(19) . ?
C3 C4 1.508(2) . ?
C5 C6 1.507(2) . ?
C6 C7 1.512(2) . ?
C9 C10 1.5116(18) . ?
C10 C11 1.5148(18) . ?
C12 C13 1.5152(18) . ?
C13 C14 1.5157(18) . ?
C16 C17 1.5144(17) . ?
C17 C18 1.5114(19) . ?
C19 C20 1.538(3) . ?
C20 C21 1.438(3) . ?
